data_4127248
loop_
_publ_author_name
'Wang, Yaxing'
'Liu, Xin'
'Li, Xiaoyan'
'Zhai, Fuwan'
'Yan, Siqi'
'Liu, Ning'
'Chai, Zhifang'
'Xu, Yadong'
'Ouyang, Xiaoping'
'Wang, Shuao'

_publ_section_title
;
 Direct Radiation Detection by a Semiconductive Metal-Organic Framework.
;
_journal_name_full 'Journal of the American Chemical Society'
_journal_paper_doi 10.1021/jacs.9b01270
_journal_year 2019
_chemical_formula_sum 'C27 H21 Cl6 N3 O18 Tb2'
_chemical_formula_weight 1206.01
_space_group_crystal_system monoclinic
_space_group_IT_number 15
_space_group_name_Hall '-C 2yc'
_space_group_name_H-M_alt 'C 1 2/c 1'
_symmetry_space_group_name_Hall '-C 2yc'
_symmetry_space_group_name_H-M 'C 1 2/c 1'
_atom_sites_solution_hydrogens mixed
_audit_creation_method SHELXL-2016/6
_cell_angle_alpha 90
_cell_angle_beta 92.570(8)
_cell_angle_gamma 90
_cell_formula_units_Z 4
_cell_length_a 10.703(3)
_cell_length_b 16.170(5)
_cell_length_c 22.076(6)
_cell_measurement_reflns_used 30034
_cell_measurement_temperature 296(2)
_cell_measurement_theta_max 27.642
_cell_measurement_theta_min 2.431
_cell_volume 3816.8(19)
_computing_cell_refinement 'Bruker SAINT'
_computing_data_collection 'Bruker APEX3'
_computing_data_reduction 'Bruker SAINT'
_computing_structure_refinement 'SHELXL-2016/6 (Sheldrick, 2016)'
_computing_structure_solution 'SHELXT 2014/5 (Sheldrick, 2014)'
_diffrn_ambient_temperature 296(2)
_diffrn_measured_fraction_theta_full 0.997
_diffrn_measured_fraction_theta_max 0.990
_diffrn_measurement_device_type 'Bruker APEX-III'
_diffrn_measurement_method '0.5 wide w/ exposures'
_diffrn_radiation_type MoK\a
_diffrn_radiation_wavelength 0.71073
_diffrn_reflns_av_R_equivalents 0.0838
_diffrn_reflns_av_unetI/netI 0.0542
_diffrn_reflns_Laue_measured_fraction_full 0.997
_diffrn_reflns_Laue_measured_fraction_max 0.990
_diffrn_reflns_limit_h_max 13
_diffrn_reflns_limit_h_min -13
_diffrn_reflns_limit_k_max 20
_diffrn_reflns_limit_k_min -21
_diffrn_reflns_limit_l_max 28
_diffrn_reflns_limit_l_min -28
_diffrn_reflns_number 30034
_diffrn_reflns_point_group_measured_fraction_full 0.997
_diffrn_reflns_point_group_measured_fraction_max 0.990
_diffrn_reflns_theta_full 25.242
_diffrn_reflns_theta_max 27.642
_diffrn_reflns_theta_min 2.431
_exptl_absorpt_coefficient_mu 4.175
_exptl_absorpt_correction_T_max 0.905
_exptl_absorpt_correction_T_min 0.806
_exptl_absorpt_correction_type multi-scan
_exptl_crystal_colour brown
_exptl_crystal_density_diffrn 2.099
_exptl_crystal_description block
_exptl_crystal_F_000 2320
_exptl_crystal_size_max 0.062
_exptl_crystal_size_mid 0.043
_exptl_crystal_size_min 0.024
_refine_diff_density_max 3.058
_refine_diff_density_min -3.278
_refine_diff_density_rms 0.234
_refine_ls_extinction_method none
_refine_ls_goodness_of_fit_ref 1.052
_refine_ls_hydrogen_treatment constr
_refine_ls_matrix_type full
_refine_ls_number_parameters 261
_refine_ls_number_reflns 4411
_refine_ls_number_restraints 6
_refine_ls_restrained_S_all 1.051
_refine_ls_R_factor_all 0.0672
_refine_ls_R_factor_gt 0.0495
_refine_ls_shift/su_max 0.001
_refine_ls_shift/su_mean 0.000
_refine_ls_structure_factor_coef Fsqd
_refine_ls_weighting_details 'w=1/[\s^2^(Fo^2^)+(0.0394P)^2^+137.7977P] where P=(Fo^2^+2Fc^2^)/3'
_refine_ls_weighting_scheme calc
_refine_ls_wR_factor_gt 0.1145
_refine_ls_wR_factor_ref 0.1214
_reflns_Friedel_coverage 0.000
_reflns_number_gt 3592
_reflns_number_total 4411
_reflns_threshold_expression 'I > 2\s(I)'
_cod_data_source_file ja9b01270_si_002.cif
_cod_data_source_block Tb-s-MOFs
_cod_original_cell_volume 3816.7(18)
_cod_database_code 4127248
_shelx_shelxl_version_number 2016/6
_shelx_space_group_comment
;
The symmetry employed for this shelxl refinement is uniquely defined
by the following loop, which should always be used as a source of
symmetry information in preference to the above space-group names.
They are only intended as comments.
;

loop_
_space_group_symop_operation_xyz
'x, y, z'
'-x, y, -z+1/2'
'x+1/2, y+1/2, z'
'-x+1/2, y+1/2, -z+1/2'
'-x, -y, -z'
'x, -y, z-1/2'
'-x+1/2, -y+1/2, -z'
'x+1/2, -y+1/2, z-1/2'

loop_
_atom_site_label
_atom_site_type_symbol
_atom_site_fract_x
_atom_site_fract_y
_atom_site_fract_z
_atom_site_U_iso_or_equiv
_atom_site_adp_type
_atom_site_occupancy
_atom_site_site_symmetry_order
_atom_site_calc_flag
_atom_site_refinement_flags_posn
_atom_site_refinement_flags_adp
_atom_site_refinement_flags_occupancy
Tb1 Tb 0.72265(3) 0.45461(2) 0.66923(2) 0.00927(11) Uani 1 1 d . . .
Cl2 Cl 0.94958(19) 0.75496(13) 0.64896(9) 0.0237(4) Uani 1 1 d . . .
Cl3 Cl 0.56429(19) 0.69114(12) 0.51275(9) 0.0220(4) Uani 1 1 d . . .
Cl1 Cl 0.5646(2) 0.65616(13) 0.84772(10) 0.0250(5) Uani 1 1 d . . .
O4 O 0.8487(5) 0.8613(3) 0.7498(2) 0.0154(11) Uani 1 1 d . . .
O3 O 0.4944(5) 0.4583(3) 0.6755(2) 0.0148(10) Uani 1 1 d . . .
H3A H 0.460770 0.467513 0.640335 0.022 Uiso 1 1 d R U .
H3B H 0.473396 0.500014 0.696527 0.022 Uiso 1 1 d R U .
O8 O 0.6471(5) 0.5526(3) 0.5932(2) 0.0167(11) Uani 1 1 d . . .
O6 O 0.6650(5) 0.5501(3) 0.7484(2) 0.0165(11) Uani 1 1 d . . .
O7 O 0.7168(5) 0.8101(3) 0.8395(2) 0.0169(11) Uani 1 1 d . . .
O2 O 0.9011(5) 0.4355(4) 0.7333(3) 0.0243(14) Uani 1 1 d . . .
O9 O 0.3835(5) 0.6071(3) 0.4216(2) 0.0160(11) Uani 1 1 d . . .
O1 O 0.8840(5) 0.4454(4) 0.5970(3) 0.0242(13) Uani 1 1 d . . .
O5 O 0.8345(5) 0.5891(3) 0.6721(2) 0.0163(11) Uani 1 1 d . . .
C9 C 0.7324(7) 0.7588(5) 0.7985(3) 0.0138(15) Uani 1 1 d . . .
C6 C 0.5276(7) 0.5871(5) 0.5049(4) 0.0165(16) Uani 1 1 d . . .
C14 C 0.8164(7) 0.7849(5) 0.7480(3) 0.0137(15) Uani 1 1 d . . .
C13 C 0.8038(7) 0.6457(5) 0.7065(3) 0.0135(15) Uani 1 1 d . . .
C12 C 0.6755(7) 0.6806(5) 0.7957(4) 0.0149(15) Uani 1 1 d . . .
C11 C 0.7078(7) 0.6218(5) 0.7532(3) 0.0138(15) Uani 1 1 d . . .
C10 C 0.8503(7) 0.7279(5) 0.7059(3) 0.0138(15) Uani 1 1 d . . .
C8 C 0.4444(7) 0.5613(4) 0.4589(3) 0.0132(15) Uani 1 1 d . . .
C7 C 0.5799(7) 0.5317(5) 0.5478(4) 0.0144(15) Uani 1 1 d . . .
C4 C 1.000000 0.4639(12) 0.750000 0.055(5) Uani 1 2 d S T P
H4 H 1.000002 0.521440 0.749997 0.066 Uiso 1 2 calc R U P
N1 N 1.0932(10) 0.4286(11) 0.5961(8) 0.108(6) Uani 1 1 d . . .
C5 C 0.2058(14) 0.6949(12) 0.5292(7) 0.076(5) Uani 1 1 d . . .
H5 H 0.169814 0.650642 0.548968 0.092 Uiso 1 1 calc R U .
C3 C 0.9859(16) 0.4078(12) 0.6049(8) 0.084(5) Uani 1 1 d . U .
H3 H 0.978404 0.354633 0.620326 0.101 Uiso 1 1 calc R U .
N2 N 0.235(2) 0.7366(12) 0.4651(8) 0.044(5) Uani 0.5 1 d . . P
C2 C 1.191(2) 0.3644(16) 0.6046(11) 0.153(11) Uani 1 1 d . . .
H2A H 1.151661 0.311801 0.610754 0.230 Uiso 1 1 calc R U .
H2B H 1.243835 0.377871 0.639363 0.230 Uiso 1 1 calc R U .
H2C H 1.239488 0.361941 0.569252 0.230 Uiso 1 1 calc R U .
C1 C 1.167(5) 0.505(2) 0.597(2) 0.34(3) Uani 1 1 d . . .
H1A H 1.185747 0.519887 0.556380 0.505 Uiso 1 1 calc R U .
H1B H 1.242920 0.496856 0.620801 0.505 Uiso 1 1 calc R U .
H1C H 1.119235 0.548697 0.614598 0.505 Uiso 1 1 calc R U .

loop_
_atom_site_aniso_label
_atom_site_aniso_U_11
_atom_site_aniso_U_22
_atom_site_aniso_U_33
_atom_site_aniso_U_23
_atom_site_aniso_U_13
_atom_site_aniso_U_12
Tb1 0.00846(16) 0.00671(16) 0.01251(18) -0.00011(14) -0.00100(11) 0.00060(14)
Cl2 0.0278(10) 0.0197(10) 0.0249(11) -0.0043(8) 0.0129(8) -0.0086(8)
Cl3 0.0301(11) 0.0113(9) 0.0241(10) 0.0015(8) -0.0041(8) -0.0032(8)
Cl1 0.0303(11) 0.0188(10) 0.0272(11) -0.0060(8) 0.0155(9) -0.0117(8)
O4 0.013(3) 0.008(2) 0.025(3) -0.002(2) 0.002(2) -0.005(2)
O3 0.015(2) 0.012(3) 0.018(3) -0.003(2) 0.003(2) -0.001(2)
O8 0.019(3) 0.015(3) 0.016(3) -0.001(2) -0.002(2) -0.001(2)
O6 0.019(3) 0.009(2) 0.021(3) -0.002(2) 0.005(2) -0.007(2)
O7 0.019(3) 0.015(3) 0.017(3) -0.003(2) 0.004(2) -0.004(2)
O2 0.010(3) 0.029(4) 0.033(3) 0.004(3) -0.012(2) -0.002(2)
O9 0.018(3) 0.012(3) 0.017(3) 0.003(2) -0.003(2) 0.001(2)
O1 0.017(3) 0.020(3) 0.036(3) 0.002(3) 0.008(2) 0.005(2)
O5 0.017(3) 0.011(3) 0.021(3) -0.004(2) 0.004(2) -0.002(2)
C9 0.017(4) 0.010(4) 0.015(4) 0.002(3) 0.005(3) 0.006(3)
C6 0.021(4) 0.009(4) 0.019(4) 0.000(3) 0.000(3) 0.002(3)
C14 0.011(4) 0.011(4) 0.018(4) -0.002(3) -0.003(3) -0.003(3)
C13 0.012(3) 0.013(4) 0.015(4) 0.002(3) 0.001(3) -0.002(3)
C12 0.013(3) 0.010(4) 0.022(4) -0.002(3) 0.004(3) -0.007(3)
C11 0.015(3) 0.011(4) 0.015(4) 0.001(3) -0.001(3) -0.004(3)
C10 0.013(3) 0.015(4) 0.013(4) 0.001(3) 0.003(3) -0.004(3)
C8 0.013(3) 0.009(4) 0.018(4) 0.001(3) 0.000(3) 0.002(3)
C7 0.010(3) 0.012(4) 0.021(4) 0.002(3) 0.002(3) 0.002(3)
C4 0.041(9) 0.053(11) 0.069(12) 0.000 -0.017(8) 0.000
N1 0.014(5) 0.142(15) 0.167(16) 0.050(12) 0.000(7) -0.007(7)
C5 0.066(10) 0.101(14) 0.062(9) -0.011(9) -0.007(7) 0.044(10)
C3 0.079(8) 0.094(9) 0.081(8) -0.001(7) 0.011(7) 0.001(7)
N2 0.063(13) 0.028(10) 0.039(11) -0.010(8) -0.004(9) 0.024(9)
C2 0.17(2) 0.15(2) 0.14(2) -0.019(18) -0.045(18) 0.09(2)
C1 0.58(9) 0.14(3) 0.30(5) -0.03(3) 0.10(6) -0.21(5)

loop_
_atom_type_symbol
_atom_type_description
_atom_type_scat_dispersion_real
_atom_type_scat_dispersion_imag
_atom_type_scat_source
C C 0.0033 0.0016 'International Tables Vol C Tables 4.2.6.8 and 6.1.1.4'
N N 0.0061 0.0033 'International Tables Vol C Tables 4.2.6.8 and 6.1.1.4'
O O 0.0106 0.0060 'International Tables Vol C Tables 4.2.6.8 and 6.1.1.4'
Tb Tb -0.1723 4.1537 'International Tables Vol C Tables 4.2.6.8 and 6.1.1.4'
Cl Cl 0.1484 0.1585 'International Tables Vol C Tables 4.2.6.8 and 6.1.1.4'
H H 0.0000 0.0000 'International Tables Vol C Tables 4.2.6.8 and 6.1.1.4'

loop_
_geom_angle_atom_site_label_1
_geom_angle_atom_site_label_2
_geom_angle_atom_site_label_3
_geom_angle
_geom_angle_site_symmetry_1
_geom_angle_site_symmetry_3
O2 Tb1 O1 78.6(2) . .
O2 Tb1 O8 137.9(2) . .
O1 Tb1 O8 78.93(19) . .
O2 Tb1 O6 82.9(2) . .
O1 Tb1 O6 136.70(19) . .
O8 Tb1 O6 89.74(18) . .
O2 Tb1 O7 73.1(2) . 4_646
O1 Tb1 O7 71.74(19) . 4_646
O8 Tb1 O7 130.89(18) . 4_646
O6 Tb1 O7 138.01(18) . 4_646
O2 Tb1 O3 139.0(2) . .
O1 Tb1 O3 141.67(19) . .
O8 Tb1 O3 73.78(18) . .
O6 Tb1 O3 70.05(18) . .
O7 Tb1 O3 107.30(18) 4_646 .
O2 Tb1 O9 140.3(2) . 5_666
O1 Tb1 O9 75.8(2) . 5_666
O8 Tb1 O9 64.77(18) . 5_666
O6 Tb1 O9 135.84(18) . 5_666
O7 Tb1 O9 70.29(18) 4_646 5_666
O3 Tb1 O9 68.46(18) . 5_666
O2 Tb1 O5 73.8(2) . .
O1 Tb1 O5 73.20(19) . .
O8 Tb1 O5 65.80(18) . .
O6 Tb1 O5 64.10(17) . .
O7 Tb1 O5 135.46(18) 4_646 .
O3 Tb1 O5 117.23(18) . .
O9 Tb1 O5 125.30(18) 5_666 .
O2 Tb1 O4 75.78(19) . 4_646
O1 Tb1 O4 133.76(18) . 4_646
O8 Tb1 O4 142.39(17) . 4_646
O6 Tb1 O4 76.87(17) . 4_646
O7 Tb1 O4 64.28(17) 4_646 4_646
O3 Tb1 O4 68.63(17) . 4_646
O9 Tb1 O4 101.17(18) 5_666 4_646
O5 Tb1 O4 132.64(18) . 4_646
C14 O4 Tb1 121.1(5) . 4_656
C7 O8 Tb1 122.7(5) . .
C11 O6 Tb1 123.1(5) . .
C9 O7 Tb1 122.5(5) . 4_656
C4 O2 Tb1 145.1(9) . .
C8 O9 Tb1 119.7(5) . 5_666
C3 O1 Tb1 125.6(9) . .
C13 O5 Tb1 121.3(5) . .
O7 C9 C12 124.1(7) . .
O7 C9 C14 116.8(7) . .
C12 C9 C14 119.1(7) . .
C8 C6 C7 121.8(7) . .
C8 C6 Cl3 120.1(6) . .
C7 C6 Cl3 118.1(6) . .
O4 C14 C10 126.2(7) . .
O4 C14 C9 114.3(6) . .
C10 C14 C9 119.5(7) . .
O5 C13 C10 125.5(7) . .
O5 C13 C11 115.4(6) . .
C10 C13 C11 119.1(7) . .
C11 C12 C9 121.7(7) . .
C11 C12 Cl1 119.3(6) . .
C9 C12 Cl1 119.0(6) . .
O6 C11 C12 126.2(7) . .
O6 C11 C13 115.5(7) . .
C12 C11 C13 118.4(6) . .
C14 C10 C13 121.3(7) . .
C14 C10 Cl2 120.7(6) . .
C13 C10 Cl2 117.9(6) . .
O9 C8 C6 126.5(7) . .
O9 C8 C7 115.5(7) . 5_666
C6 C8 C7 117.9(7) . 5_666
O8 C7 C6 124.5(7) . .
O8 C7 C8 115.5(7) . 5_666
C6 C7 C8 120.0(7) . 5_666
O2 C4 O2 134.9(18) . 2_756
C3 N1 C1 138(3) . .
C3 N1 C2 117(2) . .
C1 N1 C2 103(3) . .
N2 C5 N2 66.9(17) 7_566 .
N1 C3 O1 131.5(19) . .
C5 N2 N2 66.3(16) 7_566 7_566
C5 N2 C5 113.1(17) 7_566 .
N2 N2 C5 46.7(12) 7_566 .

loop_
_geom_bond_atom_site_label_1
_geom_bond_atom_site_label_2
_geom_bond_distance
_geom_bond_site_symmetry_2
Tb1 O2 2.346(5) .
Tb1 O1 2.408(6) .
Tb1 O8 2.421(5) .
Tb1 O6 2.433(5) .
Tb1 O7 2.434(5) 4_646
Tb1 O3 2.454(5) .
Tb1 O9 2.471(5) 5_666
Tb1 O5 2.482(5) .
Tb1 O4 2.486(5) 4_646
Cl2 C10 1.738(7) .
Cl3 C6 1.734(8) .
Cl1 C12 1.734(8) .
O4 C14 1.283(9) .
O8 C7 1.252(9) .
O6 C11 1.249(9) .
O7 C9 1.246(9) .
O2 C4 1.197(9) .
O9 C8 1.265(9) .
O1 C3 1.254(18) .
O5 C13 1.244(9) .
C9 C12 1.403(10) .
C9 C14 1.524(10) .
C6 C8 1.385(11) .
C6 C7 1.402(11) .
C14 C10 1.368(11) .
C13 C10 1.420(10) .
C13 C11 1.536(10) .
C12 C11 1.390(11) .
C8 C7 1.532(10) 5_666
N1 C3 1.221(19) .
N1 C1 1.46(3) .
N1 C2 1.48(2) .
C5 N2 1.28(3) 7_566
C5 N2 1.61(3) .
N2 N2 1.62(4) 7_566
